data_4100213
loop_
_publ_author_name
'Kogut, E.; Wiencko, H. L.; Zhang, L.; Cordeau, D. E.; Warren, Timothy H.'

_journal_name_full 'Journal of the American Chemical Society'
_journal_paper_doi 10.1021/ja0533186
_journal_year 2005
_chemical_formula_sum 'C33 H44 N3 Ni'
_chemical_formula_weight 541.42
_chemical_name_common '[Me3NN]Ni=NAd'
_space_group_IT_number 62
_symmetry_cell_setting orthorhombic
_symmetry_space_group_name_Hall '-P 2ac 2n'
_symmetry_space_group_name_H-M 'P n m a'
_cell_angle_alpha 90.00
_cell_angle_beta 90.00
_cell_angle_gamma 90.00
_cell_formula_units_Z 4
_cell_length_a 17.0088(11)
_cell_length_b 9.2319(6)
_cell_length_c 19.0881(12)
_cell_measurement_temperature 173(2)
_cell_volume 2997.3(3)
_diffrn_ambient_temperature 173(2)
_exptl_crystal_density_diffrn 1.200
_cod_depositor_comments
;
The following automatic conversions were performed:
'_symmetry_cell_setting' value 'Orthorhombic' changed to 'orthorhombic'
according to '/home/saulius/struct/CIF-dictionaries/cif_core.dic'
dictionary named 'cif_core.dic' version 2.4.1 from 2010-06-29.

Automatic conversion script
Id: cif_fix_enum 1527 2010-12-29 10:47:43Z saulius 
;
_cod_database_code 4100213

loop_
_symmetry_equiv_pos_as_xyz
'x, y, z'
'-x+1/2, -y, z+1/2'
'x+1/2, -y+1/2, -z+1/2'
'-x, y+1/2, -z'
'-x, -y, -z'
'x-1/2, y, -z-1/2'
'-x-1/2, y-1/2, z-1/2'
'x, -y-1/2, z'

loop_
_atom_site_label
_atom_site_type_symbol
_atom_site_fract_x
_atom_site_fract_y
_atom_site_fract_z
_atom_site_U_iso_or_equiv
_atom_site_adp_type
_atom_site_occupancy
_atom_site_symmetry_multiplicity
_atom_site_calc_flag
_atom_site_refinement_flags
_atom_site_disorder_assembly
_atom_site_disorder_group
Ni1 Ni 0.692763(19) 0.2500 0.578863(18) 0.02967(13) Uani 1 2 d S . .
N1 N 0.77014(12) 0.2500 0.64869(11) 0.0253(5) Uani 1 2 d S . .
N2 N 0.60823(12) 0.2500 0.64253(11) 0.0260(5) Uani 1 2 d S . .
C1 C 0.75831(15) 0.2500 0.71794(13) 0.0233(5) Uani 1 2 d S . .
C3 C 0.61241(15) 0.2500 0.71196(14) 0.0254(6) Uani 1 2 d S . .
C18 C 0.75361(16) 0.2500 0.42820(14) 0.0286(6) Uani 1 2 d S . .
C8 C 0.96214(10) 0.1209(2) 0.57968(9) 0.0248(4) Uani 1 1 d . . .
H8 H 0.9879 0.0319 0.5698 0.030 Uiso 1 1 calc R . .
C2 C 0.68369(14) 0.2500 0.74776(14) 0.0251(6) Uani 1 2 d S . .
H2 H 0.6811 0.2500 0.7975 0.030 Uiso 1 2 calc SR . .
C10 C 0.53177(14) 0.2500 0.60966(13) 0.0254(6) Uani 1 2 d S . .
C20 C 0.69290(17) 0.2500 0.36824(15) 0.0330(6) Uani 1 2 d S . .
H20A H 0.6590 0.3369 0.3719 0.040 Uiso 0.50 1 calc PR . .
H20B H 0.6590 0.1631 0.3719 0.040 Uiso 0.50 1 calc PR . .
C19 C 0.80587(13) 0.1144(2) 0.42105(11) 0.0371(5) Uani 1 1 d . . .
H19A H 0.8452 0.1129 0.4593 0.045 Uiso 1 1 calc R . .
H19B H 0.7731 0.0262 0.4251 0.045 Uiso 1 1 calc R . .
C13 C 0.38779(16) 0.2500 0.53956(15) 0.0336(7) Uani 1 2 d S . .
C11 C 0.49578(11) 0.1178(2) 0.59326(10) 0.0297(4) Uani 1 1 d . . .
C6 C 0.84961(14) 0.2500 0.62255(13) 0.0232(5) Uani 1 2 d S . .
C12 C 0.42387(12) 0.1207(2) 0.55787(11) 0.0328(5) Uani 1 1 d . . .
H12 H 0.3991 0.0318 0.5461 0.039 Uiso 1 1 calc R . .
C9 C 1.00048(15) 0.2500 0.56465(13) 0.0252(6) Uani 1 2 d S . .
C5 C 0.53809(16) 0.2500 0.75460(15) 0.0373(7) Uani 1 2 d S . .
H5A H 0.5496 0.2843 0.8021 0.056 Uiso 0.50 1 calc PR . .
H5B H 0.5169 0.1514 0.7568 0.056 Uiso 0.50 1 calc PR . .
H5C H 0.4994 0.3143 0.7327 0.056 Uiso 0.50 1 calc PR . .
C22 C 0.73590(18) 0.2500 0.29714(15) 0.0328(7) Uani 1 2 d S . .
H22 H 0.6963 0.2500 0.2584 0.039 Uiso 1 2 calc SR . .
C4 C 0.82847(15) 0.2500 0.76670(14) 0.0307(6) Uani 1 2 d S . .
H4A H 0.8106 0.2657 0.8149 0.046 Uiso 0.50 1 calc PR . .
H4B H 0.8647 0.3277 0.7532 0.046 Uiso 0.50 1 calc PR . .
H4C H 0.8556 0.1565 0.7636 0.046 Uiso 0.50 1 calc PR . .
N3 N 0.71416(14) 0.2500 0.49389(13) 0.0391(7) Uani 1 2 d S . .
C7 C 0.88688(11) 0.1178(2) 0.60892(9) 0.0251(4) Uani 1 1 d . . .
C15 C 1.08343(17) 0.2500 0.53605(16) 0.0361(7) Uani 1 2 d S . .
H15A H 1.1006 0.1500 0.5281 0.054 Uiso 0.50 1 calc PR . .
H15B H 1.1187 0.2967 0.5698 0.054 Uiso 0.50 1 calc PR . .
H15C H 1.0848 0.3033 0.4917 0.054 Uiso 0.50 1 calc PR . .
C23 C 0.89919(19) 0.2500 0.34491(17) 0.0482(9) Uani 1 2 d S . .
H23A H 0.9384 0.2500 0.3832 0.058 Uiso 1 2 calc SR . .
H23B H 0.9278 0.2500 0.2997 0.058 Uiso 1 2 calc SR . .
C14 C 0.84680(13) -0.0234(2) 0.62449(12) 0.0380(5) Uani 1 1 d . . .
H14A H 0.8015 -0.0351 0.5933 0.057 Uiso 1 1 calc R . .
H14B H 0.8290 -0.0239 0.6733 0.057 Uiso 1 1 calc R . .
H14C H 0.8838 -0.1033 0.6170 0.057 Uiso 1 1 calc R . .
C17 C 0.31112(18) 0.2500 0.4989(2) 0.0506(9) Uani 1 2 d S . .
H17A H 0.2699 0.2043 0.5271 0.076 Uiso 0.50 1 calc PR . .
H17B H 0.3180 0.1957 0.4552 0.076 Uiso 0.50 1 calc PR . .
H17C H 0.2960 0.3500 0.4881 0.076 Uiso 0.50 1 calc PR . .
C16 C 0.53252(14) -0.0240(3) 0.61408(12) 0.0447(6) Uani 1 1 d . . .
H16A H 0.5286 -0.0361 0.6650 0.067 Uiso 1 1 calc R . .
H16B H 0.5880 -0.0246 0.6001 0.067 Uiso 1 1 calc R . .
H16C H 0.5049 -0.1036 0.5907 0.067 Uiso 1 1 calc R . .
C21 C 0.84813(14) 0.1151(3) 0.35006(11) 0.0410(5) Uani 1 1 d . . .
H21 H 0.8819 0.0268 0.3460 0.049 Uiso 1 1 calc R . .
C24 C 0.78678(14) 0.1147(3) 0.29165(11) 0.0420(5) Uani 1 1 d . . .
H24A H 0.8133 0.1124 0.2455 0.050 Uiso 1 1 calc R . .
H24B H 0.7534 0.0272 0.2956 0.050 Uiso 1 1 calc R . .

loop_
_atom_site_aniso_label
_atom_site_aniso_U_11
_atom_site_aniso_U_22
_atom_site_aniso_U_33
_atom_site_aniso_U_23
_atom_site_aniso_U_13
_atom_site_aniso_U_12
Ni1 0.01872(18) 0.0507(3) 0.01962(18) 0.000 0.00170(14) 0.000
N1 0.0165(10) 0.0347(13) 0.0246(11) 0.000 0.0029(9) 0.000
N2 0.0167(10) 0.0379(13) 0.0236(11) 0.000 -0.0002(9) 0.000
C1 0.0205(12) 0.0256(14) 0.0238(13) 0.000 -0.0016(10) 0.000
C3 0.0190(12) 0.0309(15) 0.0262(13) 0.000 0.0045(10) 0.000
C18 0.0259(13) 0.0381(16) 0.0217(14) 0.000 -0.0004(10) 0.000
C8 0.0235(9) 0.0291(10) 0.0219(8) -0.0044(8) -0.0005(7) 0.0016(8)
C2 0.0231(13) 0.0313(15) 0.0211(12) 0.000 0.0026(10) 0.000
C10 0.0154(12) 0.0384(16) 0.0224(12) 0.000 0.0012(10) 0.000
C20 0.0303(15) 0.0406(17) 0.0281(14) 0.000 -0.0044(12) 0.000
C19 0.0397(11) 0.0378(12) 0.0338(11) 0.0092(9) -0.0029(9) 0.0051(10)
C13 0.0211(13) 0.0499(19) 0.0298(15) 0.000 -0.0010(11) 0.000
C11 0.0263(9) 0.0350(11) 0.0279(10) -0.0001(8) 0.0008(8) 0.0018(8)
C6 0.0170(12) 0.0339(15) 0.0186(12) 0.000 0.0009(10) 0.000
C12 0.0276(10) 0.0360(12) 0.0349(10) -0.0032(9) -0.0009(8) -0.0080(9)
C9 0.0197(12) 0.0387(16) 0.0173(12) 0.000 -0.0006(9) 0.000
C5 0.0199(13) 0.066(2) 0.0262(14) 0.000 0.0067(11) 0.000
C22 0.0404(17) 0.0346(16) 0.0234(14) 0.000 -0.0075(12) 0.000
C4 0.0212(13) 0.0448(18) 0.0260(14) 0.000 -0.0020(11) 0.000
N3 0.0218(12) 0.0695(19) 0.0259(12) 0.000 -0.0004(10) 0.000
C7 0.0237(9) 0.0301(10) 0.0216(9) -0.0019(8) 0.0005(7) -0.0032(8)
C15 0.0240(14) 0.0466(19) 0.0376(16) 0.000 0.0087(12) 0.000
C23 0.0340(18) 0.076(3) 0.0343(17) 0.000 0.0079(13) 0.000
C14 0.0383(11) 0.0328(12) 0.0431(12) -0.0048(10) 0.0103(10) -0.0068(10)
C17 0.0270(16) 0.067(2) 0.058(2) 0.000 -0.0118(15) 0.000
C16 0.0493(14) 0.0369(13) 0.0479(14) -0.0012(11) -0.0069(11) 0.0048(11)
C21 0.0429(13) 0.0421(13) 0.0380(12) -0.0042(10) 0.0012(10) 0.0159(11)
C24 0.0539(14) 0.0399(13) 0.0322(11) -0.0110(10) 0.0005(10) 0.0036(11)

loop_
_geom_bond_atom_site_label_1
_geom_bond_atom_site_label_2
_geom_bond_distance
_geom_bond_site_symmetry_2
_geom_bond_publ_flag
Ni1 N3 1.662(2) . ?
Ni1 N1 1.873(2) . ?
Ni1 N2 1.883(2) . ?
N1 C1 1.337(3) . ?
N1 C6 1.441(3) . ?
N2 C3 1.327(3) . ?
N2 C10 1.444(3) . ?
C1 C2 1.391(3) . ?
C1 C4 1.513(3) . ?
C3 C2 1.392(4) . ?
C3 C5 1.504(3) . ?
C18 N3 1.422(3) . ?
C18 C19 1.541(3) 8_565 ?
C18 C19 1.541(3) . ?
C18 C20 1.542(4) . ?
C8 C9 1.388(2) . ?
C8 C7 1.397(2) . ?
C10 C11 1.401(2) 8_565 ?
C10 C11 1.401(2) . ?
C20 C22 1.542(4) . ?
C19 C21 1.534(3) . ?
C13 C12 1.387(3) 8_565 ?
C13 C12 1.387(3) . ?
C13 C17 1.518(4) . ?
C11 C12 1.397(3) . ?
C11 C16 1.504(3) . ?
C6 C7 1.400(2) 8_565 ?
C6 C7 1.400(2) . ?
C9 C8 1.388(2) 8_565 ?
C9 C15 1.513(4) . ?
C22 C24 1.523(3) 8_565 ?
C22 C24 1.523(3) . ?
C7 C14 1.501(3) . ?
C23 C21 1.522(3) 8_565 ?
C23 C21 1.522(3) . ?
C21 C24 1.527(3) . ?
